data_4078983
loop_
_publ_author_name
'Chen, Zhou'
'Wu, Jian'
'Chen, Yanmei'
'Li, Lei'
'Xia, Yuanzhi'
'Li, Yahong'
'Liu, Wei'
'Lei, Tao'
'Yang, Lijuan'
'Gao, Dandan'
'Li, Wu'

_publ_section_title
;
 Rapid Access to Substituted Piperazines via Ti(NMe2)4-Mediated C--C
 Bond-Making Reactions
;
_journal_issue 17
_journal_name_full Organometallics
_journal_page_first 6005
_journal_paper_doi 10.1021/om300022u
_journal_volume 31
_journal_year 2012
_chemical_formula_moiety 'C26 H22 N4 O2, 2(C2 H6 O)'
_chemical_formula_sum 'C30 H34 N4 O4'
_chemical_formula_weight 514.61
_chemical_name_systematic
; 
 ? 
;
_space_group_IT_number 14
_symmetry_cell_setting monoclinic
_symmetry_space_group_name_Hall '-P 2yn'
_symmetry_space_group_name_H-M 'P 1 21/n 1'
_atom_sites_solution_hydrogens geom
_atom_sites_solution_primary direct
_atom_sites_solution_secondary difmap
_audit_creation_method SHELXL-97
_cell_angle_alpha 90.00
_cell_angle_beta 97.229(7)
_cell_angle_gamma 90.00
_cell_formula_units_Z 2
_cell_length_a 11.9343(11)
_cell_length_b 5.9347(5)
_cell_length_c 20.2950(18)
_cell_measurement_reflns_used 638
_cell_measurement_temperature 296(2)
_cell_measurement_theta_max 16.19
_cell_measurement_theta_min 3.30
_cell_volume 1426.0(2)
_computing_cell_refinement 'Bruker SAINT'
_computing_data_collection 'Bruker APEX2'
_computing_data_reduction 'Bruker SAINT'
_computing_molecular_graphics 'Bruker SHELXTL'
_computing_publication_material 'Bruker SHELXTL'
_computing_structure_refinement 'SHELXL-97 (Sheldrick, 2008)'
_computing_structure_solution 'SHELXS-97 (Sheldrick, 2008)'
_diffrn_ambient_temperature 296(2)
_diffrn_measured_fraction_theta_full 1.000
_diffrn_measured_fraction_theta_max 1.000
_diffrn_measurement_device_type 'Bruker APEX-II CCD'
_diffrn_measurement_method '\f and \w scans'
_diffrn_radiation_monochromator graphite
_diffrn_radiation_source 'fine-focus sealed tube'
_diffrn_radiation_type MoK\a
_diffrn_radiation_wavelength 0.71073
_diffrn_reflns_av_R_equivalents 0.0400
_diffrn_reflns_av_sigmaI/netI 0.0244
_diffrn_reflns_limit_h_max 9
_diffrn_reflns_limit_h_min -9
_diffrn_reflns_limit_k_max 4
_diffrn_reflns_limit_k_min -4
_diffrn_reflns_limit_l_max 16
_diffrn_reflns_limit_l_min -16
_diffrn_reflns_number 4093
_diffrn_reflns_theta_full 16.44
_diffrn_reflns_theta_max 16.44
_diffrn_reflns_theta_min 1.88
_exptl_absorpt_coefficient_mu 0.081
_exptl_absorpt_correction_T_max 0.9856
_exptl_absorpt_correction_T_min 0.9801
_exptl_absorpt_correction_type multi-scan
_exptl_absorpt_process_details sadabs
_exptl_crystal_colour yellow
_exptl_crystal_density_diffrn 1.199
_exptl_crystal_density_method 'not measured'
_exptl_crystal_description block
_exptl_crystal_F_000 548
_exptl_crystal_size_max 0.25
_exptl_crystal_size_mid 0.20
_exptl_crystal_size_min 0.18
_refine_diff_density_max 0.316
_refine_diff_density_min -0.183
_refine_diff_density_rms 0.033
_refine_ls_extinction_method none
_refine_ls_goodness_of_fit_ref 1.066
_refine_ls_hydrogen_treatment constr
_refine_ls_matrix_type full
_refine_ls_number_parameters 175
_refine_ls_number_reflns 760
_refine_ls_number_restraints 0
_refine_ls_restrained_S_all 1.066
_refine_ls_R_factor_all 0.0595
_refine_ls_R_factor_gt 0.0481
_refine_ls_shift/su_max 0.000
_refine_ls_shift/su_mean 0.000
_refine_ls_structure_factor_coef Fsqd
_refine_ls_weighting_details 'calc w=1/[\s^2^(Fo^2^)+(0.0717P)^2^+2.0715P] where P=(Fo^2^+2Fc^2^)/3'
_refine_ls_weighting_scheme calc
_refine_ls_wR_factor_gt 0.1268
_refine_ls_wR_factor_ref 0.1370
_reflns_number_gt 613
_reflns_number_total 760
_reflns_threshold_expression >2sigma(I)
_cod_data_source_file om300022u_si_003.cif
_cod_data_source_block 7
_cod_original_sg_symbol_H-M 'P 21/n'
_cod_database_code 4078983

loop_
_symmetry_equiv_pos_as_xyz
'x, y, z'
'-x+1/2, y+1/2, -z+1/2'
'-x, -y, -z'
'x-1/2, -y-1/2, z-1/2'

loop_
_atom_site_label
_atom_site_type_symbol
_atom_site_fract_x
_atom_site_fract_y
_atom_site_fract_z
_atom_site_U_iso_or_equiv
_atom_site_adp_type
_atom_site_occupancy
_atom_site_symmetry_multiplicity
_atom_site_calc_flag
_atom_site_refinement_flags
O2 O 0.7551(3) 0.2042(8) 0.5902(2) 0.0663(14) Uani 1 1 d .
H2C H 0.8046 0.2860 0.5788 0.099 Uiso 1 1 calc R
O1 O 1.1923(4) 0.1031(9) 0.4940(2) 0.0669(15) Uani 1 1 d .
H1 H 1.2208 0.0199 0.4684 0.100 Uiso 1 1 calc R
N1 N 1.0268(5) 0.6301(13) 0.6641(4) 0.0643(18) Uani 1 1 d .
C6 C 1.0298(6) 0.3944(11) 0.5637(4) 0.0417(19) Uani 1 1 d .
N2 N 0.9165(4) 0.4836(7) 0.5445(2) 0.0451(16) Uani 1 1 d .
H2B H 0.8530 0.4499 0.5492 0.068 Uiso 1 1 d R
C7 C 1.1149(6) 0.5282(10) 0.5288(3) 0.0411(18) Uani 1 1 d .
H7 H 1.1108 0.6862 0.5422 0.049 Uiso 1 1 calc R
C1 C 1.0556(6) 0.4364(19) 0.6374(5) 0.050(3) Uani 1 1 d .
C10 C 1.3878(11) 0.1838(14) 0.5374(4) 0.061(2) Uani 1 1 d .
H10 H 1.4116 0.0451 0.5230 0.073 Uiso 1 1 calc R
C5 C 1.0513(7) 0.6540(15) 0.7305(6) 0.074(2) Uani 1 1 d .
H5 H 1.0318 0.7892 0.7492 0.088 Uiso 1 1 calc R
C2 C 1.1080(7) 0.2692(16) 0.6764(6) 0.068(3) Uani 1 1 d .
H2 H 1.1273 0.1350 0.6570 0.082 Uiso 1 1 calc R
C9 C 1.2743(9) 0.2439(19) 0.5258(3) 0.046(2) Uani 1 1 d .
C12 C 1.4280(11) 0.533(2) 0.5915(3) 0.066(2) Uani 1 1 d .
H12 H 1.4790 0.6323 0.6146 0.079 Uiso 1 1 calc R
C13 C 1.3153(12) 0.5902(13) 0.5785(4) 0.052(2) Uani 1 1 d .
H13 H 1.2925 0.7295 0.5930 0.063 Uiso 1 1 calc R
C4 C 1.1025(7) 0.494(2) 0.7719(4) 0.074(3) Uani 1 1 d .
H4 H 1.1167 0.5183 0.8175 0.089 Uiso 1 1 calc R
C3 C 1.1322(6) 0.2977(18) 0.7438(7) 0.081(3) Uani 1 1 d .
H3 H 1.1684 0.1844 0.7700 0.097 Uiso 1 1 calc R
C11 C 1.4642(7) 0.330(3) 0.5703(4) 0.071(3) Uani 1 1 d .
H11 H 1.5403 0.2920 0.5782 0.085 Uiso 1 1 calc R
C8 C 1.2351(8) 0.4514(19) 0.5451(4) 0.0409(19) Uani 1 1 d .
C14 C 0.7882(8) 0.1264(18) 0.6551(4) 0.146(4) Uani 1 1 d .
H14A H 0.7770 0.2456 0.6863 0.176 Uiso 1 1 calc R
H14B H 0.8681 0.0905 0.6601 0.176 Uiso 1 1 calc R
C15 C 0.7265(9) -0.0684(19) 0.6709(5) 0.168(4) Uani 1 1 d .
H15A H 0.6498 -0.0269 0.6746 0.253 Uiso 1 1 calc R
H15B H 0.7606 -0.1306 0.7123 0.253 Uiso 1 1 calc R
H15C H 0.7276 -0.1786 0.6364 0.253 Uiso 1 1 calc R

loop_
_atom_site_aniso_label
_atom_site_aniso_U_11
_atom_site_aniso_U_22
_atom_site_aniso_U_33
_atom_site_aniso_U_23
_atom_site_aniso_U_13
_atom_site_aniso_U_12
O2 0.061(3) 0.075(4) 0.065(4) -0.003(3) 0.017(2) -0.008(3)
O1 0.059(3) 0.057(4) 0.086(4) -0.015(3) 0.017(3) 0.004(3)
N1 0.084(4) 0.051(5) 0.056(7) -0.002(4) 0.005(4) 0.017(4)
C6 0.030(5) 0.085(6) 0.010(5) 0.013(4) 0.001(4) -0.005(4)
N2 0.020(4) 0.076(4) 0.040(5) 0.007(3) 0.005(3) -0.007(3)
C7 0.032(6) 0.055(5) 0.034(5) -0.007(4) -0.003(4) 0.012(4)
C1 0.033(5) 0.049(6) 0.066(8) 0.043(8) 0.001(5) 0.010(4)
C10 0.036(6) 0.081(7) 0.069(6) 0.013(6) 0.017(5) 0.032(8)
C5 0.095(6) 0.090(8) 0.035(7) -0.018(7) 0.005(5) -0.003(6)
C2 0.090(6) 0.094(9) 0.022(6) -0.025(7) 0.015(5) -0.005(6)
C9 0.057(10) 0.038(7) 0.044(5) -0.005(5) 0.009(5) -0.012(7)
C12 0.058(10) 0.078(9) 0.062(5) -0.014(5) 0.003(5) -0.011(5)
C13 0.036(6) 0.070(6) 0.051(5) -0.003(5) 0.007(4) 0.005(8)
C4 0.078(6) 0.112(9) 0.027(6) 0.017(8) -0.009(5) -0.005(5)
C3 0.084(6) 0.069(8) 0.091(12) 0.005(6) 0.016(6) 0.028(5)
C11 0.038(6) 0.108(9) 0.062(6) 0.005(5) -0.012(5) -0.012(9)
C8 0.038(7) 0.049(7) 0.034(5) -0.007(4) 0.001(5) -0.013(8)
C14 0.196(10) 0.192(11) 0.051(6) 0.029(7) 0.015(6) -0.105(9)
C15 0.201(11) 0.182(11) 0.130(9) 0.068(8) 0.054(8) -0.016(9)

loop_
_atom_type_symbol
_atom_type_description
_atom_type_scat_dispersion_real
_atom_type_scat_dispersion_imag
_atom_type_scat_source
C C 0.0033 0.0016 'International Tables Vol C Tables 4.2.6.8 and 6.1.1.4'
H H 0.0000 0.0000 'International Tables Vol C Tables 4.2.6.8 and 6.1.1.4'
N N 0.0061 0.0033 'International Tables Vol C Tables 4.2.6.8 and 6.1.1.4'
O O 0.0106 0.0060 'International Tables Vol C Tables 4.2.6.8 and 6.1.1.4'

loop_
_geom_angle_atom_site_label_1
_geom_angle_atom_site_label_2
_geom_angle_atom_site_label_3
_geom_angle
_geom_angle_site_symmetry_1
_geom_angle_site_symmetry_3
C1 N1 C5 117.5(6) . .
N2 C6 C1 105.7(6) . .
N2 C6 C7 109.6(6) . .
C1 C6 C7 108.0(6) . .
C6 N2 C7 111.0(5) . 3_766
N2 C7 C8 108.6(6) 3_766 .
N2 C7 C6 109.9(6) 3_766 .
C8 C7 C6 114.3(6) . .
N1 C1 C2 120.7(7) . .
N1 C1 C6 121.0(9) . .
C2 C1 C6 118.3(9) . .
C11 C10 C9 119.6(7) . .
N1 C5 C4 124.7(7) . .
C1 C2 C3 120.7(8) . .
O1 C9 C8 115.0(10) . .
O1 C9 C10 122.7(12) . .
C8 C9 C10 122.3(7) . .
C11 C12 C13 119.7(7) . .
C8 C13 C12 123.3(7) . .
C5 C4 C3 117.2(7) . .
C4 C3 C2 119.3(7) . .
C12 C11 C10 119.6(7) . .
C13 C8 C9 115.5(7) . .
C13 C8 C7 120.9(10) . .
C9 C8 C7 123.5(10) . .
O2 C14 C15 112.6(7) . .

loop_
_geom_bond_atom_site_label_1
_geom_bond_atom_site_label_2
_geom_bond_distance
_geom_bond_site_symmetry_2
O2 C14 1.404(8) .
O1 C9 1.383(7) .
N1 C1 1.335(8) .
N1 C5 1.349(9) .
C6 N2 1.460(7) .
C6 C1 1.509(9) .
C6 C7 1.531(8) .
N2 C7 1.489(6) 3_766
C7 N2 1.489(6) 3_766
C7 C8 1.502(8) .
C1 C2 1.370(9) .
C10 C11 1.372(9) .
C10 C9 1.391(8) .
C5 C4 1.359(9) .
C2 C3 1.372(9) .
C9 C8 1.391(8) .
C12 C11 1.366(9) .
C12 C13 1.379(8) .
C13 C8 1.375(8) .
C4 C3 1.366(9) .
C14 C15 1.428(11) .

loop_
_geom_hbond_atom_site_label_D
_geom_hbond_atom_site_label_H
_geom_hbond_atom_site_label_A
_geom_hbond_distance_DH
_geom_hbond_distance_HA
_geom_hbond_distance_DA
_geom_hbond_angle_DHA
_geom_hbond_site_symmetry_A
O2 H2C N2 0.82 1.97 2.787(6) 175.6 .
O1 H1 O2 0.82 1.83 2.629(6) 163.7 3_756
N2 H2B O2 0.80 2.10 2.787(6) 143.2 .

loop_
_geom_torsion_atom_site_label_1
_geom_torsion_atom_site_label_2
_geom_torsion_atom_site_label_3
_geom_torsion_atom_site_label_4
_geom_torsion
_geom_torsion_site_symmetry_1
_geom_torsion_site_symmetry_4
C1 C6 N2 C7 174.6(5) . 3_766
C7 C6 N2 C7 58.5(7) . 3_766
N2 C6 C7 N2 -57.9(6) . 3_766
C1 C6 C7 N2 -172.5(6) . 3_766
N2 C6 C7 C8 179.8(6) . .
C1 C6 C7 C8 65.1(8) . .
C5 N1 C1 C2 0.0(9) . .
C5 N1 C1 C6 179.1(5) . .
N2 C6 C1 N1 -41.2(7) . .
C7 C6 C1 N1 76.0(7) . .
N2 C6 C1 C2 137.9(5) . .
C7 C6 C1 C2 -104.9(6) . .
C1 N1 C5 C4 -0.4(10) . .
N1 C1 C2 C3 -0.2(9) . .
C6 C1 C2 C3 -179.3(6) . .
C11 C10 C9 O1 -178.8(5) . .
C11 C10 C9 C8 1.4(9) . .
C11 C12 C13 C8 0.5(9) . .
N1 C5 C4 C3 0.9(10) . .
C5 C4 C3 C2 -1.0(10) . .
C1 C2 C3 C4 0.7(10) . .
C13 C12 C11 C10 -1.3(10) . .
C9 C10 C11 C12 0.3(9) . .
C12 C13 C8 C9 1.1(8) . .
C12 C13 C8 C7 -176.3(5) . .
O1 C9 C8 C13 178.2(5) . .
C10 C9 C8 C13 -2.0(8) . .
O1 C9 C8 C7 -4.5(8) . .
C10 C9 C8 C7 175.3(5) . .
N2 C7 C8 C13 121.8(6) 3_766 .
C6 C7 C8 C13 -115.2(6) . .
N2 C7 C8 C9 -55.4(7) 3_766 .
C6 C7 C8 C9 67.7(7) . .
